data_7030801
loop_
_publ_author_name
'Bhardwaj, Neha'
'Gupta, Akanksha'
'Uma, S.'

_publ_section_title
;
 Evidence of cationic mixing and ordering in the honeycomb layer of
 Li4MSbO6 (M(iii) = Cr, Mn, Al, Ga) (S.G. C2/c) oxides.
;
_journal_issue 31
_journal_name_full 'Dalton transactions (Cambridge, England : 2003)'
_journal_page_first 12050
_journal_page_last 12057
_journal_paper_doi 10.1039/c4dt00887a
_journal_volume 43
_journal_year 2014
_chemical_formula_sum 'Cr0.5 Li2 O3 Sb0.5'
_chemical_formula_weight 148.76
_chemical_name_systematic
;
 ?
;
_space_group_IT_number 15
_symmetry_space_group_name_Hall '-C 2yc'
_symmetry_space_group_name_H-M 'C 1 2/c 1'
_atom_sites_solution_hydrogens geom
_atom_sites_solution_primary direct
_atom_sites_solution_secondary difmap
_audit_creation_date 2013-12-30T15:21:24-00:00
_audit_creation_method 'WinGX routine CIF_UPDATE'
_cell_angle_alpha 90
_cell_angle_beta 99.93(2)
_cell_angle_gamma 90
_cell_formula_units_Z 8
_cell_length_a 5.1368(12)
_cell_length_b 8.890(2)
_cell_length_c 9.809(3)
_cell_measurement_temperature 293(2)
_cell_volume 441.2(2)
_computing_structure_refinement 'SHELXL-97 (Sheldrick, 1997)'
_diffrn_ambient_temperature 293(2)
_diffrn_measured_fraction_theta_full 0.944
_diffrn_measured_fraction_theta_max 0.944
_diffrn_radiation_monochromator graphite
_diffrn_radiation_type MoK\a
_diffrn_radiation_wavelength 0.71073
_diffrn_reflns_av_R_equivalents 0.0487
_diffrn_reflns_av_unetI/netI 0.0345
_diffrn_reflns_limit_h_max 6
_diffrn_reflns_limit_h_min -6
_diffrn_reflns_limit_k_max 12
_diffrn_reflns_limit_k_min -11
_diffrn_reflns_limit_l_max 13
_diffrn_reflns_limit_l_min -12
_diffrn_reflns_number 2930
_diffrn_reflns_theta_full 28.88
_diffrn_reflns_theta_max 28.88
_diffrn_reflns_theta_min 4.22
_exptl_absorpt_coefficient_mu 8.526
_exptl_absorpt_correction_type none
_exptl_crystal_density_diffrn 4.479
_exptl_crystal_density_method 'not measured'
_exptl_crystal_F_000 540
_refine_diff_density_max 1.534
_refine_diff_density_min -0.929
_refine_diff_density_rms 0.304
_refine_ls_extinction_coef 0.0022(7)
_refine_ls_extinction_method SHELXL
_refine_ls_goodness_of_fit_ref 1.255
_refine_ls_hydrogen_treatment mixed
_refine_ls_matrix_type full
_refine_ls_number_parameters 44
_refine_ls_number_reflns 544
_refine_ls_number_restraints 0
_refine_ls_restrained_S_all 1.255
_refine_ls_R_factor_all 0.0516
_refine_ls_R_factor_gt 0.0456
_refine_ls_shift/su_max 0
_refine_ls_shift/su_mean 0
_refine_ls_structure_factor_coef Fsqd
_refine_ls_weighting_details 'calc w=1/[\s^2^(Fo^2^)+(0.0522P)^2^+2.1214P] where P=(Fo^2^+2Fc^2^)/3'
_refine_ls_weighting_scheme calc
_refine_ls_wR_factor_ref 0.1139
_reflns_number_gt 508
_reflns_number_total 544
_reflns_threshold_expression >2sigma(I)
_cod_data_source_file c4dt00887a5.cif
_cod_data_source_block nb-448r-5
_cod_depositor_comments 'Adding full bibliography for 7030801--7030804.cif.'
_cod_original_cell_volume 441.22(19)
_cod_original_formula_sum 'Cr0.50 Li2 O3 Sb0.50'
_cod_database_code 7030801

loop_
_symmetry_equiv_pos_as_xyz
'x, y, z'
'-x, y, -z+1/2'
'x+1/2, y+1/2, z'
'-x+1/2, y+1/2, -z+1/2'
'-x, -y, -z'
'x, -y, z-1/2'
'-x+1/2, -y+1/2, -z'
'x+1/2, -y+1/2, z-1/2'

loop_
_atom_site_label
_atom_site_fract_x
_atom_site_fract_y
_atom_site_fract_z
_atom_site_U_iso_or_equiv
_atom_site_adp_type
_atom_site_calc_flag
_atom_site_refinement_flags
_atom_site_occupancy
_atom_site_type_symbol
Li1 0.245(2) 0.0785(13) 0.0004(10) 0.020(3) Uani d . 1 Li
Li2 0.25 0.25 0.5 0.023(4) Uani d S 1 Li
Sb1 0 0.75128(7) 0.25 0.0061(3) Uani d SP 0.75 Sb
Li3 0 0.75128(7) 0.25 0.0061(3) Uani d SP 0.25 Li
Li4 0 0.0869(4) 0.25 0.0254(8) Uani d SP 0.47 Li
Cr1 0 0.0869(4) 0.25 0.0254(8) Uani d SP 0.53 Cr
Cr2 0 0.41940(12) 0.25 0.0029(4) Uani d SP 0.45 Cr
Li5 0 0.41940(12) 0.25 0.0029(4) Uani d SP 0.3 Li
Sb5 0 0.41940(12) 0.25 0.0029(4) Uani d SP 0.25 Sb
O1 0.1380(10) 0.2546(5) 0.1363(5) 0.0137(11) Uiso d . 1 O
O2 0.1175(10) 0.5876(5) 0.1360(5) 0.0129(11) Uiso d . 1 O
O3 0.1288(10) 0.9106(5) 0.1347(5) 0.0139(11) Uiso d . 1 O

loop_
_atom_site_aniso_label
_atom_site_aniso_U_11
_atom_site_aniso_U_22
_atom_site_aniso_U_33
_atom_site_aniso_U_12
_atom_site_aniso_U_13
_atom_site_aniso_U_23
Li1 0.022(8) 0.020(8) 0.016(7) -0.006(6) 0.002(6) 0.005(5)
Li2 0.032(11) 0.026(11) 0.012(9) 0.005(8) 0.005(8) -0.006(7)
Sb1 0.0065(5) 0.0061(5) 0.0056(4) 0 0.0009(3) 0
Li3 0.0065(5) 0.0061(5) 0.0056(4) 0 0.0009(3) 0
Li4 0.0274(17) 0.037(2) 0.0106(14) 0 0.0015(12) 0
Cr1 0.0274(17) 0.037(2) 0.0106(14) 0 0.0015(12) 0
Cr2 0.0033(6) 0.0024(6) 0.0029(6) 0 0.0002(4) 0
Li5 0.0033(6) 0.0024(6) 0.0029(6) 0 0.0002(4) 0
Sb5 0.0033(6) 0.0024(6) 0.0029(6) 0 0.0002(4) 0

loop_
_atom_type_symbol
_atom_type_description
_atom_type_scat_dispersion_real
_atom_type_scat_dispersion_imag
_atom_type_scat_source
Cr Cr 0.3209 0.6236 'International Tables Vol C Tables 4.2.6.8 and 6.1.1.4'
Li Li -0.0003 0.0001 'International Tables Vol C Tables 4.2.6.8 and 6.1.1.4'
O O 0.0106 0.006 'International Tables Vol C Tables 4.2.6.8 and 6.1.1.4'
Sb Sb -0.5866 1.5461 'International Tables Vol C Tables 4.2.6.8 and 6.1.1.4'

loop_
_geom_angle_atom_site_label_1
_geom_angle_atom_site_label_2
_geom_angle_atom_site_label_3
_geom_angle
_geom_angle_site_symmetry_1
_geom_angle_site_symmetry_3
O3 Li1 O2 175.3(6) 5_565 3_545
O3 Li1 O3 95.6(5) 5_565 1_545
O2 Li1 O3 87.5(4) 3_545 1_545
O3 Li1 O1 84.3(4) 5_565 7
O2 Li1 O1 92.5(4) 3_545 7
O3 Li1 O1 179.3(6) 1_545 7
O3 Li1 O1 93.1(5) 5_565 .
O2 Li1 O1 83.4(4) 3_545 .
O3 Li1 O1 89.9(4) 1_545 .
O1 Li1 O1 90.7(5) 7 .
O3 Li1 O2 90.1(4) 5_565 7
O2 Li1 O2 93.2(5) 3_545 7
O3 Li1 O2 93.4(5) 1_545 7
O1 Li1 O2 86.0(4) 7 7
O1 Li1 O2 175.1(6) . 7
O3 Li1 Li1 47.9(3) 5_565 5
O2 Li1 Li1 135.2(6) 3_545 5
O3 Li1 Li1 47.7(3) 1_545 5
O1 Li1 Li1 132.2(6) 7 5
O1 Li1 Li1 92.2(5) . 5
O2 Li1 Li1 92.6(6) 7 5
O3 Li1 Li2 93.0(4) 5_565 4_545
O2 Li1 Li2 91.8(4) 3_545 4_545
O3 Li1 Li2 46.2(3) 1_545 4_545
O1 Li1 Li2 133.2(5) 7 4_545
O1 Li1 Li2 136.1(4) . 4_545
O2 Li1 Li2 47.2(3) 7 4_545
Li1 Li1 Li2 61.5(4) 5 4_545
O3 Li1 Sb5 139.8(5) 5_565 3_545
O2 Li1 Sb5 43.5(2) 3_545 3_545
O3 Li1 Sb5 44.1(2) 1_545 3_545
O1 Li1 Sb5 135.9(5) 7 3_545
O1 Li1 Sb5 87.7(3) . 3_545
O2 Li1 Sb5 92.3(4) 7 3_545
Li1 Li1 Sb5 91.9(5) 5 3_545
Li2 Li1 Sb5 61.0(2) 4_545 3_545
O3 Li1 Li5 139.8(5) 5_565 3_545
O2 Li1 Li5 43.5(2) 3_545 3_545
O3 Li1 Li5 44.1(2) 1_545 3_545
O1 Li1 Li5 135.9(5) 7 3_545
O1 Li1 Li5 87.7(3) . 3_545
O2 Li1 Li5 92.3(4) 7 3_545
Li1 Li1 Li5 91.9(5) 5 3_545
Li2 Li1 Li5 61.0(2) 4_545 3_545
Sb5 Li1 Li5 0.00(4) 3_545 3_545
O3 Li1 Cr2 139.8(5) 5_565 3_545
O2 Li1 Cr2 43.5(2) 3_545 3_545
O3 Li1 Cr2 44.1(2) 1_545 3_545
O1 Li1 Cr2 135.9(5) 7 3_545
O1 Li1 Cr2 87.7(3) . 3_545
O2 Li1 Cr2 92.3(4) 7 3_545
Li1 Li1 Cr2 91.9(5) 5 3_545
Li2 Li1 Cr2 61.0(2) 4_545 3_545
Sb5 Li1 Cr2 0.00(4) 3_545 3_545
Li5 Li1 Cr2 0.00(4) 3_545 3_545
O3 Li1 Li4 92.8(4) 5_565 .
O2 Li1 Li4 86.9(3) 3_545 .
O3 Li1 Li4 45.7(2) 1_545 .
O1 Li1 Li4 135.0(5) 7 .
O1 Li1 Li4 44.4(2) . .
O2 Li1 Li4 139.1(5) 7 .
Li1 Li1 Li4 61.0(3) 5 .
Li2 Li1 Li4 91.8(3) 4_545 .
Sb5 Li1 Li4 60.72(19) 3_545 .
Li5 Li1 Li4 60.72(19) 3_545 .
Cr2 Li1 Li4 60.72(19) 3_545 .
O3 Li2 O3 180.0000(10) 6_566 4_545
O3 Li2 O2 84.7(2) 6_566 6_566
O3 Li2 O2 95.3(2) 4_545 6_566
O3 Li2 O2 95.3(2) 6_566 4_545
O3 Li2 O2 84.7(2) 4_545 4_545
O2 Li2 O2 180.0000(10) 6_566 4_545
O3 Li2 O1 86.63(19) 6_566 8_556
O3 Li2 O1 93.37(19) 4_545 8_556
O2 Li2 O1 89.21(19) 6_566 8_556
O2 Li2 O1 90.79(19) 4_545 8_556
O3 Li2 O1 93.37(19) 6_566 2
O3 Li2 O1 86.63(19) 4_545 2
O2 Li2 O1 90.79(19) 6_566 2
O2 Li2 O1 89.21(19) 4_545 2
O1 Li2 O1 180 8_556 2
O3 Li2 Li1 47.1(2) 6_566 6_556
O3 Li2 Li1 132.9(2) 4_545 6_556
O2 Li2 Li1 131.7(2) 6_566 6_556
O2 Li2 Li1 48.3(2) 4_545 6_556
O1 Li2 Li1 89.3(2) 8_556 6_556
O1 Li2 Li1 90.7(2) 2 6_556
O3 Li2 Li1 132.9(2) 6_566 4
O3 Li2 Li1 47.1(2) 4_545 4
O2 Li2 Li1 48.3(2) 6_566 4
O2 Li2 Li1 131.7(2) 4_545 4
O1 Li2 Li1 90.7(2) 8_556 4
O1 Li2 Li1 89.3(2) 2 4
Li1 Li2 Li1 180.0(4) 6_556 4
O3 Li2 Li4 93.14(14) 6_566 .
O3 Li2 Li4 86.86(14) 4_545 .
O2 Li2 Li4 134.94(14) 6_566 .
O2 Li2 Li4 45.06(14) 4_545 .
O1 Li2 Li4 135.69(13) 8_556 .
O1 Li2 Li4 44.31(13) 2 .
Li1 Li2 Li4 60.4(2) 6_556 .
Li1 Li2 Li4 119.6(2) 4 .
O3 Li2 Cr1 86.86(14) 6_566 7_556
O3 Li2 Cr1 93.14(14) 4_545 7_556
O2 Li2 Cr1 45.06(14) 6_566 7_556
O2 Li2 Cr1 134.94(14) 4_545 7_556
O1 Li2 Cr1 44.31(13) 8_556 7_556
O1 Li2 Cr1 135.69(13) 2 7_556
Li1 Li2 Cr1 119.6(2) 6_556 7_556
Li1 Li2 Cr1 60.4(2) 4 7_556
Li4 Li2 Cr1 180 . 7_556
O3 Li2 Li4 86.86(14) 6_566 7_556
O3 Li2 Li4 93.14(14) 4_545 7_556
O2 Li2 Li4 45.06(14) 6_566 7_556
O2 Li2 Li4 134.94(14) 4_545 7_556
O1 Li2 Li4 44.31(13) 8_556 7_556
O1 Li2 Li4 135.69(13) 2 7_556
Li1 Li2 Li4 119.6(2) 6_556 7_556
Li1 Li2 Li4 60.4(2) 4 7_556
Li4 Li2 Li4 180 . 7_556
Cr1 Li2 Li4 0 7_556 7_556
O2 Sb1 O2 86.1(3) 2 .
O2 Sb1 O3 177.91(16) 2 .
O2 Sb1 O3 92.2(2) . .
O2 Sb1 O3 92.2(2) 2 2
O2 Sb1 O3 177.91(16) . 2
O3 Sb1 O3 89.5(3) . 2
O2 Sb1 O1 92.3(2) 2 4
O2 Sb1 O1 88.9(2) . 4
O3 Sb1 O1 86.5(2) . 4
O3 Sb1 O1 92.3(2) 2 4
O2 Sb1 O1 88.9(2) 2 3_455
O2 Sb1 O1 92.3(2) . 3_455
O3 Sb1 O1 92.3(2) . 3_455
O3 Sb1 O1 86.5(2) 2 3_455
O1 Sb1 O1 178.3(2) 4 3_455
O2 Sb1 Cr2 43.04(13) 2 .
O2 Sb1 Cr2 43.04(13) . .
O3 Sb1 Cr2 135.23(14) . .
O3 Sb1 Cr2 135.23(14) 2 .
O1 Sb1 Cr2 90.86(12) 4 .
O1 Sb1 Cr2 90.86(12) 3_455 .
O2 Sb1 Cr1 44.84(15) 2 3_455
O2 Sb1 Cr1 89.21(15) . 3_455
O3 Sb1 Cr1 136.40(15) . 3_455
O3 Sb1 Cr1 88.73(15) 2 3_455
O1 Sb1 Cr1 137.14(14) 4 3_455
O1 Sb1 Cr1 44.09(14) 3_455 3_455
Cr2 Sb1 Cr1 60.37(5) . 3_455
O2 Sb1 Li4 44.84(15) 2 3_455
O2 Sb1 Li4 89.21(15) . 3_455
O3 Sb1 Li4 136.40(15) . 3_455
O3 Sb1 Li4 88.73(15) 2 3_455
O1 Sb1 Li4 137.14(14) 4 3_455
O1 Sb1 Li4 44.09(14) 3_455 3_455
Cr2 Sb1 Li4 60.37(5) . 3_455
Cr1 Sb1 Li4 0 3_455 3_455
O2 Sb1 Cr1 89.21(15) 2 3
O2 Sb1 Cr1 44.84(15) . 3
O3 Sb1 Cr1 88.73(15) . 3
O3 Sb1 Cr1 136.40(15) 2 3
O1 Sb1 Cr1 44.09(14) 4 3
O1 Sb1 Cr1 137.14(14) 3_455 3
Cr2 Sb1 Cr1 60.37(5) . 3
Cr1 Sb1 Cr1 120.73(11) 3_455 3
Li4 Sb1 Cr1 120.73(11) 3_455 3
O1 Li4 O1 87.3(3) 2 .
O1 Li4 O2 95.1(2) 2 4_545
O1 Li4 O2 84.7(2) . 4_545
O1 Li4 O2 84.7(2) 2 3_445
O1 Li4 O2 95.1(2) . 3_445
O2 Li4 O2 179.7(3) 4_545 3_445
O1 Li4 O3 177.87(18) 2 1_545
O1 Li4 O3 94.5(2) . 1_545
O2 Li4 O3 86.3(2) 4_545 1_545
O2 Li4 O3 93.9(2) 3_445 1_545
O1 Li4 O3 94.5(2) 2 2_545
O1 Li4 O3 177.87(18) . 2_545
O2 Li4 O3 93.9(2) 4_545 2_545
O2 Li4 O3 86.3(2) 3_445 2_545
O3 Li4 O3 83.8(3) 1_545 2_545
O1 Li4 Li1 134.9(3) 2 .
O1 Li4 Li1 48.0(3) . .
O2 Li4 Li1 87.0(2) 4_545 .
O2 Li4 Li1 93.0(2) 3_445 .
O3 Li4 Li1 46.7(3) 1_545 .
O3 Li4 Li1 130.4(3) 2_545 .
O1 Li4 Li1 48.0(3) 2 2
O1 Li4 Li1 134.9(3) . 2
O2 Li4 Li1 93.0(2) 4_545 2
O2 Li4 Li1 87.0(2) 3_445 2
O3 Li4 Li1 130.4(3) 1_545 2
O3 Li4 Li1 46.7(3) 2_545 2
Li1 Li4 Li1 177.1(5) . 2
O1 Li4 Li2 48.27(15) 2 .
O1 Li4 Li2 87.33(16) . .
O2 Li4 Li2 46.96(13) 4_545 .
O2 Li4 Li2 132.82(16) 3_445 .
O3 Li4 Li2 132.95(15) 1_545 .
O3 Li4 Li2 92.95(14) 2_545 .
Li1 Li4 Li2 121.2(2) . .
Li1 Li4 Li2 60.4(2) 2 .
O1 Li4 Li2 87.33(16) 2 2
O1 Li4 Li2 48.27(15) . 2
O2 Li4 Li2 132.82(16) 4_545 2
O2 Li4 Li2 46.96(13) 3_445 2
O3 Li4 Li2 92.95(14) 1_545 2
O3 Li4 Li2 132.95(15) 2_545 2
Li1 Li4 Li2 60.4(2) . 2
Li1 Li4 Li2 121.2(2) 2 2
Li2 Li4 Li2 121.04(11) . 2
O1 Li4 Li1 132.4(3) 2 5
O1 Li4 Li1 92.7(2) . 5
O2 Li4 Li1 132.3(3) 4_545 5
O2 Li4 Li1 47.9(3) 3_445 5
O3 Li4 Li1 46.4(3) 1_545 5
O3 Li4 Li1 87.0(3) 2_545 5
Li1 Li4 Li1 58.4(4) . 5
Li1 Li4 Li1 119.9(3) 2 5
Li2 Li4 Li1 179.3(2) . 5
Li2 Li4 Li1 59.4(2) 2 5
O1 Li4 Li1 92.7(2) 2 6_556
O1 Li4 Li1 132.4(3) . 6_556
O2 Li4 Li1 47.9(3) 4_545 6_556
O2 Li4 Li1 132.3(3) 3_445 6_556
O3 Li4 Li1 87.0(3) 1_545 6_556
O3 Li4 Li1 46.4(3) 2_545 6_556
Li1 Li4 Li1 119.9(3) . 6_556
Li1 Li4 Li1 58.4(4) 2 6_556
Li2 Li4 Li1 59.4(2) . 6_556
Li2 Li4 Li1 179.3(2) 2 6_556
Li1 Li4 Li1 120.2(4) 5 6_556
O2 Cr2 O2 84.5(3) . 2
O2 Cr2 O1 93.7(2) . .
O2 Cr2 O1 176.96(17) 2 .
O2 Cr2 O1 176.96(17) . 2
O2 Cr2 O1 93.7(2) 2 2
O1 Cr2 O1 88.3(3) . 2
O2 Cr2 O3 93.5(2) . 3_445
O2 Cr2 O3 89.7(2) 2 3_445
O1 Cr2 O3 92.8(2) . 3_445
O1 Cr2 O3 84.0(2) 2 3_445
O2 Cr2 O3 89.7(2) . 4_545
O2 Cr2 O3 93.5(2) 2 4_545
O1 Cr2 O3 84.0(2) . 4_545
O1 Cr2 O3 92.8(2) 2 4_545
O3 Cr2 O3 175.6(2) 3_445 4_545
O2 Cr2 Li1 88.4(3) . 4
O2 Cr2 Li1 46.8(2) 2 4
O1 Cr2 Li1 130.9(3) . 4
O1 Cr2 Li1 92.1(3) 2 4
O3 Cr2 Li1 136.1(2) 3_445 4
O3 Cr2 Li1 46.9(2) 4_545 4
O2 Cr2 Li1 46.8(2) . 3_455
O2 Cr2 Li1 88.4(3) 2 3_455
O1 Cr2 Li1 92.1(3) . 3_455
O1 Cr2 Li1 130.9(3) 2 3_455
O3 Cr2 Li1 46.9(2) 3_445 3_455
O3 Cr2 Li1 136.1(2) 4_545 3_455
Li1 Cr2 Li1 122.4(4) 4 3_455
O2 Cr2 Sb1 42.26(13) . .
O2 Cr2 Sb1 42.26(14) 2 .
O1 Cr2 Sb1 135.86(13) . .
O1 Cr2 Sb1 135.86(13) 2 .
O3 Cr2 Sb1 92.18(12) 3_445 .
O3 Cr2 Sb1 92.18(12) 4_545 .
Li1 Cr2 Sb1 61.2(2) 4 .
Li1 Cr2 Sb1 61.2(2) 3_455 .
O2 Cr2 Li4 137.74(13) . .
O2 Cr2 Li4 137.74(14) 2 .
O1 Cr2 Li4 44.14(13) . .
O1 Cr2 Li4 44.14(13) 2 .
O3 Cr2 Li4 87.82(12) 3_445 .
O3 Cr2 Li4 87.82(12) 4_545 .
Li1 Cr2 Li4 118.8(2) 4 .
Li1 Cr2 Li4 118.8(2) 3_455 .
Sb1 Cr2 Li4 180 . .
Li3 O1 Sb1 0.00(4) 3_545 3_545
Li3 O1 Cr2 94.8(2) 3_545 .
Sb1 O1 Cr2 94.8(2) 3_545 .
Li3 O1 Li4 93.5(2) 3_545 .
Sb1 O1 Li4 93.5(2) 3_545 .
Cr2 O1 Li4 92.2(2) . .
Li3 O1 Li1 91.4(3) 3_545 7
Sb1 O1 Li1 91.4(3) 3_545 7
Cr2 O1 Li1 90.4(3) . 7
Li4 O1 Li1 174.3(4) . 7
Li3 O1 Li1 91.3(3) 3_545 .
Sb1 O1 Li1 91.3(3) 3_545 .
Cr2 O1 Li1 173.9(4) . .
Li4 O1 Li1 87.6(3) . .
Li1 O1 Li1 89.3(5) 7 .
Li3 O1 Li2 176.1(3) 3_545 2
Sb1 O1 Li2 176.1(3) 3_545 2
Cr2 O1 Li2 88.95(19) . 2
Li4 O1 Li2 87.43(19) . 2
Li1 O1 Li2 87.5(3) 7 2
Li1 O1 Li2 84.9(3) . 2
Sb1 O2 Cr2 94.7(2) . .
Sb1 O2 Cr1 92.9(2) . 3
Cr2 O2 Cr1 92.6(2) . 3
Sb1 O2 Li4 92.9(2) . 3
Cr2 O2 Li4 92.6(2) . 3
Cr1 O2 Li4 0.00(17) 3 3
Sb1 O2 Li1 92.9(4) . 3_455
Cr2 O2 Li1 89.7(3) . 3_455
Cr1 O2 Li1 173.6(4) 3 3_455
Li4 O2 Li1 173.6(4) 3 3_455
Sb1 O2 Li2 90.96(16) . 4
Cr2 O2 Li2 174.3(3) . 4
Cr1 O2 Li2 87.98(19) 3 4
Li4 O2 Li2 87.98(19) 3 4
Li1 O2 Li2 89.1(3) 3_455 4
Sb1 O2 Li1 175.4(4) . 7
Cr2 O2 Li1 89.9(3) . 7
Cr1 O2 Li1 87.2(3) 3 7
Li4 O2 Li1 87.2(3) 3 7
Li1 O2 Li1 86.8(5) 3_455 7
Li2 O2 Li1 84.5(3) 4 7
Sb1 O3 Sb5 94.7(2) . 3
Sb1 O3 Li5 94.7(2) . 3
Sb5 O3 Li5 0 3 3
Sb1 O3 Cr2 94.7(2) . 3
Sb5 O3 Cr2 0 3 3
Li5 O3 Cr2 0 3 3
Sb1 O3 Cr1 93.3(2) . 1_565
Sb5 O3 Cr1 91.37(19) 3 1_565
Li5 O3 Cr1 91.37(19) 3 1_565
Cr2 O3 Cr1 91.37(19) 3 1_565
Sb1 O3 Li4 93.3(2) . 1_565
Sb5 O3 Li4 91.37(19) 3 1_565
Li5 O3 Li4 91.37(19) 3 1_565
Cr2 O3 Li4 91.37(19) 3 1_565
Cr1 O3 Li4 0 1_565 1_565
Sb1 O3 Li2 92.11(17) . 4
Sb5 O3 Li2 91.4(2) 3 4
Li5 O3 Li2 91.4(2) 3 4
Cr2 O3 Li2 91.4(2) 3 4
Cr1 O3 Li2 173.7(3) 1_565 4
Li4 O3 Li2 173.7(3) 1_565 4
Sb1 O3 Li1 91.9(3) . 5_565
Sb5 O3 Li1 173.4(4) 3 5_565
Li5 O3 Li1 173.4(4) 3 5_565
Cr2 O3 Li1 173.4(4) 3 5_565
Cr1 O3 Li1 88.2(4) 1_565 5_565
Li4 O3 Li1 88.2(4) 1_565 5_565
Li2 O3 Li1 88.4(4) 4 5_565
Sb1 O3 Li1 176.1(4) . 1_565
Sb5 O3 Li1 89.0(3) 3 1_565
Li5 O3 Li1 89.0(3) 3 1_565
Cr2 O3 Li1 89.0(3) 3 1_565
Cr1 O3 Li1 87.6(3) 1_565 1_565
Li4 O3 Li1 87.6(3) 1_565 1_565
Li2 O3 Li1 86.8(4) 4 1_565
Li1 O3 Li1 84.4(5) 5_565 1_565

loop_
_geom_bond_atom_site_label_1
_geom_bond_atom_site_label_2
_geom_bond_site_symmetry_2
_geom_bond_distance
Li1 O3 5_565 2.137(11)
Li1 O2 3_545 2.138(11)
Li1 O3 1_545 2.142(11)
Li1 O1 7 2.154(11)
Li1 O1 . 2.186(12)
Li1 O2 7 2.191(12)
Li1 Li1 5 2.87(2)
Li1 Li2 4_545 2.921(12)
Li1 Sb5 3_545 2.935(10)
Li1 Li5 3_545 2.935(10)
Li1 Cr2 3_545 2.935(10)
Li1 Li4 . 2.939(10)
Li2 O3 6_566 2.111(5)
Li2 O3 4_545 2.111(5)
Li2 O2 6_566 2.154(5)
Li2 O2 4_545 2.154(5)
Li2 O1 8_556 2.201(5)
Li2 O1 2 2.201(5)
Li2 Li1 6_556 2.921(12)
Li2 Li1 4 2.921(12)
Li2 Li4 . 2.9458(17)
Li2 Cr1 7_556 2.9458(17)
Li2 Li4 7_556 2.9458(17)
Sb1 O2 2 1.991(5)
Sb1 O2 . 1.991(5)
Sb1 O3 . 1.996(5)
Sb1 O3 2 1.996(5)
Sb1 O1 4 1.997(5)
Sb1 O1 3_455 1.997(5)
Sb1 Cr2 . 2.9504(14)
Sb1 Cr1 3_455 2.9549(17)
Sb1 Li4 3_455 2.9549(17)
Sb1 Cr1 3 2.9549(17)
Li4 O1 2 2.060(5)
Li4 O1 . 2.060(5)
Li4 O2 4_545 2.086(5)
Li4 O2 3_445 2.086(5)
Li4 O3 1_545 2.105(5)
Li4 O3 2_545 2.105(5)
Li4 Li1 2 2.939(10)
Li4 Li2 2 2.9458(17)
Li4 Li1 5 2.951(10)
Li4 Li1 6_556 2.951(10)
Cr2 O2 . 2.020(5)
Cr2 O2 2 2.020(5)
Cr2 O1 . 2.041(5)
Cr2 O1 2 2.041(5)
Cr2 O3 3_445 2.044(5)
Cr2 O3 4_545 2.044(5)
Cr2 Li1 4 2.935(10)
Cr2 Li1 3_455 2.935(10)
O1 Li3 3_545 1.997(5)
O1 Sb1 3_545 1.997(5)
O1 Li1 7 2.154(11)
O1 Li2 2 2.201(5)
O2 Cr1 3 2.086(5)
O2 Li4 3 2.086(5)
O2 Li1 3_455 2.138(11)
O2 Li2 4 2.154(5)
O2 Li1 7 2.191(12)
O3 Sb5 3 2.044(5)
O3 Li5 3 2.044(5)
O3 Cr2 3 2.044(5)
O3 Cr1 1_565 2.105(5)
O3 Li4 1_565 2.105(5)
O3 Li2 4 2.111(5)
O3 Li1 5_565 2.137(11)
O3 Li1 1_565 2.142(11)
